data_7007335
loop_
_publ_author_name
'Shi, Weifeng'
'Shafaei-Fallah, Maryam'
'Anson, Christopher E.'
'Rothenberger, Alexander'

_publ_section_title
;
 Metal thiophosphonates and related compounds: an emerging area of
 supramolecular coordination chemistry.
;
_journal_issue 26
_journal_name_full 'Dalton transactions (Cambridge, England : 2003)'
_journal_page_first 3257
_journal_page_last 3262
_journal_paper_doi 10.1039/b603764j
_journal_year 2006
_chemical_formula_sum 'C47 H46 Cu O P3 S3'
_chemical_formula_weight 879.47
_chemical_name_systematic
;
?
;
_space_group_IT_number 2
_symmetry_cell_setting triclinic
_symmetry_space_group_name_Hall '-P 1'
_symmetry_space_group_name_H-M 'P -1'
_atom_sites_solution_hydrogens geom
_atom_sites_solution_primary direct
_atom_sites_solution_secondary difmap
_audit_creation_method SHELXL-97
_cell_angle_alpha 74.107(3)
_cell_angle_beta 71.686(3)
_cell_angle_gamma 83.651(3)
_cell_formula_units_Z 2
_cell_length_a 11.4902(4)
_cell_length_b 13.0272(5)
_cell_length_c 15.6664(5)
_cell_measurement_reflns_used 5000
_cell_measurement_temperature 150(2)
_cell_measurement_theta_max 50
_cell_measurement_theta_min 5
_cell_volume 2140.38(14)
_computing_cell_refinement 'kuma ccd'
_computing_data_collection 'kuma ccd'
_computing_data_reduction 'kuma ccd'
_computing_molecular_graphics 'SHELXL-97 (Sheldrick, 1997)'
_computing_publication_material 'SHELXL-97 (Sheldrick, 1997)'
_computing_structure_refinement 'SHELXL-97 (Sheldrick, 1997)'
_computing_structure_solution 'SHELXS-97 (Sheldrick, 1990)'
_diffrn_ambient_temperature 150(2)
_diffrn_detector_area_resol_mean 6.67
_diffrn_measured_fraction_theta_full 0.988
_diffrn_measured_fraction_theta_max 0.641
_diffrn_measurement_device_type 'stoe stadi 4'
_diffrn_measurement_method rotation
_diffrn_radiation_monochromator graphite
_diffrn_radiation_source 'fine-focus sealed tube'
_diffrn_radiation_type MoK\a
_diffrn_radiation_wavelength 0.71073
_diffrn_reflns_av_R_equivalents 0.0282
_diffrn_reflns_av_sigmaI/netI 0.0251
_diffrn_reflns_limit_h_max 14
_diffrn_reflns_limit_h_min -15
_diffrn_reflns_limit_k_max 16
_diffrn_reflns_limit_k_min -19
_diffrn_reflns_limit_l_max 17
_diffrn_reflns_limit_l_min -20
_diffrn_reflns_number 17126
_diffrn_reflns_theta_full 25.00
_diffrn_reflns_theta_max 31.79
_diffrn_reflns_theta_min 2.89
_exptl_absorpt_coefficient_mu 0.804
_exptl_absorpt_correction_type none
_exptl_crystal_colour colourless
_exptl_crystal_density_diffrn 1.365
_exptl_crystal_density_method 'not measured'
_exptl_crystal_description block
_exptl_crystal_F_000 916
_exptl_crystal_size_max 0.40
_exptl_crystal_size_mid 0.40
_exptl_crystal_size_min 0.30
_refine_diff_density_max 1.079
_refine_diff_density_min -1.021
_refine_diff_density_rms 0.200
_refine_ls_extinction_method none
_refine_ls_goodness_of_fit_ref 1.146
_refine_ls_hydrogen_treatment constr
_refine_ls_matrix_type full
_refine_ls_number_parameters 496
_refine_ls_number_reflns 9353
_refine_ls_number_restraints 0
_refine_ls_restrained_S_all 1.146
_refine_ls_R_factor_all 0.0466
_refine_ls_R_factor_gt 0.0398
_refine_ls_shift/su_max 0.001
_refine_ls_shift/su_mean 0.000
_refine_ls_structure_factor_coef Fsqd
_refine_ls_weighting_details 'calc w=1/[\s^2^(Fo^2^)+(0.1053P)^2^+0.1311P] where P=(Fo^2^+2Fc^2^)/3'
_refine_ls_weighting_scheme calc
_refine_ls_wR_factor_gt 0.1265
_refine_ls_wR_factor_ref 0.1452
_reflns_number_gt 8249
_reflns_number_total 9353
_reflns_threshold_expression >2sigma(I)
_cod_data_source_file b603764j.txt
_cod_data_source_block 2
_cod_original_cell_volume 2140.38(13)
_cod_original_sg_symbol_H-M P-1
_cod_database_code 7007335

loop_
_symmetry_equiv_pos_as_xyz
'x, y, z'
'-x, -y, -z'

loop_
_atom_site_label
_atom_site_type_symbol
_atom_site_fract_x
_atom_site_fract_y
_atom_site_fract_z
_atom_site_U_iso_or_equiv
_atom_site_adp_type
_atom_site_occupancy
_atom_site_symmetry_multiplicity
_atom_site_calc_flag
_atom_site_refinement_flags
_atom_site_disorder_assembly
_atom_site_disorder_group
O1 O 0.90275(16) 0.71523(14) 0.28796(11) 0.0346(4) Uani 1 1 d . . .
Cu1 Cu 0.41934(2) 0.745667(18) 0.783574(15) 0.02004(10) Uani 1 1 d . . .
P1 P 0.64060(4) 0.84018(4) 0.63897(3) 0.01920(12) Uani 1 1 d . . .
P2 P 0.31401(4) 0.83233(4) 0.89339(3) 0.01911(13) Uani 1 1 d . . .
P3 P 0.34909(5) 0.59784(4) 0.76831(3) 0.01965(13) Uani 1 1 d . . .
S1 S 0.47023(4) 0.89256(4) 0.64221(3) 0.02316(13) Uani 1 1 d . . .
S2 S 0.64369(5) 0.71749(4) 0.74768(3) 0.02425(13) Uani 1 1 d . . .
S3 S 0.75711(5) 0.94595(4) 0.65063(3) 0.02465(13) Uani 1 1 d . . .
C1 C 0.71737(18) 0.80634(16) 0.52977(13) 0.0210(4) Uani 1 1 d . . .
C2 C 0.66409(19) 0.82853(17) 0.45870(14) 0.0252(4) Uani 1 1 d . . .
H2A H 0.5859 0.8637 0.4667 0.030 Uiso 1 1 calc R . .
C3 C 0.7227(2) 0.80043(18) 0.37586(14) 0.0278(4) Uani 1 1 d . . .
H3A H 0.6854 0.8167 0.3274 0.033 Uiso 1 1 calc R . .
C4 C 0.8361(2) 0.74839(17) 0.36472(14) 0.0257(4) Uani 1 1 d . . .
C5 C 0.8911(2) 0.72664(18) 0.43554(15) 0.0284(4) Uani 1 1 d . . .
H5A H 0.9693 0.6914 0.4276 0.034 Uiso 1 1 calc R . .
C6 C 0.83302(19) 0.75575(18) 0.51684(15) 0.0259(4) Uani 1 1 d . . .
H6A H 0.8716 0.7414 0.5645 0.031 Uiso 1 1 calc R . .
C8 C 0.7669(2) 1.07372(18) 0.55911(16) 0.0290(5) Uani 1 1 d . . .
C9 C 0.6431(3) 1.1240(2) 0.5625(3) 0.0573(9) Uani 1 1 d . . .
H9A H 0.6512 1.1910 0.5138 0.086 Uiso 1 1 calc R . .
H9B H 0.6044 1.1387 0.6234 0.086 Uiso 1 1 calc R . .
H9C H 0.5924 1.0754 0.5524 0.086 Uiso 1 1 calc R . .
C10 C 0.8414(3) 1.1431(2) 0.5855(2) 0.0466(7) Uani 1 1 d . . .
H10A H 0.8517 1.2134 0.5411 0.070 Uiso 1 1 calc R . .
H10B H 0.9221 1.1090 0.5844 0.070 Uiso 1 1 calc R . .
H10C H 0.7984 1.1515 0.6481 0.070 Uiso 1 1 calc R . .
C11 C 0.8345(4) 1.0578(3) 0.4630(2) 0.0629(10) Uani 1 1 d . . .
H11A H 0.8381 1.1262 0.4164 0.094 Uiso 1 1 calc R . .
H11B H 0.7910 1.0065 0.4494 0.094 Uiso 1 1 calc R . .
H11C H 0.9180 1.0305 0.4611 0.094 Uiso 1 1 calc R . .
C12 C 0.16703(18) 0.88134(16) 0.87312(14) 0.0220(4) Uani 1 1 d . . .
C13 C 0.05534(19) 0.83987(18) 0.93329(15) 0.0277(4) Uani 1 1 d . . .
H13A H 0.0527 0.7895 0.9906 0.033 Uiso 1 1 calc R . .
C14 C -0.0520(2) 0.8721(2) 0.90963(17) 0.0325(5) Uani 1 1 d . . .
H14A H -0.1278 0.8436 0.9510 0.039 Uiso 1 1 calc R . .
C15 C -0.0498(2) 0.94517(19) 0.82663(17) 0.0326(5) Uani 1 1 d . . .
H15A H -0.1237 0.9665 0.8108 0.039 Uiso 1 1 calc R . .
C16 C 0.0610(2) 0.98743(18) 0.76630(16) 0.0308(5) Uani 1 1 d . . .
H16A H 0.0631 1.0382 0.7093 0.037 Uiso 1 1 calc R . .
C17 C 0.1684(2) 0.95506(17) 0.78986(15) 0.0266(4) Uani 1 1 d . . .
H17A H 0.2441 0.9838 0.7484 0.032 Uiso 1 1 calc R . .
C18 C 0.38272(19) 0.95410(16) 0.88921(13) 0.0215(4) Uani 1 1 d . . .
C19 C 0.3143(2) 1.04390(18) 0.90988(16) 0.0273(4) Uani 1 1 d . . .
H19A H 0.2274 1.0443 0.9255 0.033 Uiso 1 1 calc R . .
C20 C 0.3724(2) 1.13282(18) 0.90776(16) 0.0310(5) Uani 1 1 d . . .
H20A H 0.3250 1.1938 0.9219 0.037 Uiso 1 1 calc R . .
C21 C 0.4985(2) 1.13336(19) 0.88524(16) 0.0319(5) Uani 1 1 d . . .
H21A H 0.5381 1.1943 0.8840 0.038 Uiso 1 1 calc R . .
C22 C 0.5668(2) 1.0441(2) 0.86447(17) 0.0335(5) Uani 1 1 d . . .
H22A H 0.6537 1.0439 0.8490 0.040 Uiso 1 1 calc R . .
C23 C 0.50931(19) 0.95508(17) 0.86609(15) 0.0266(4) Uani 1 1 d . . .
H23A H 0.5570 0.8945 0.8513 0.032 Uiso 1 1 calc R . .
C24 C 0.26997(18) 0.76392(17) 1.01663(14) 0.0224(4) Uani 1 1 d . . .
C25 C 0.2147(2) 0.81737(19) 1.08592(15) 0.0285(5) Uani 1 1 d . . .
H25A H 0.1987 0.8922 1.0694 0.034 Uiso 1 1 calc R . .
C26 C 0.1831(2) 0.7619(2) 1.17850(15) 0.0332(5) Uani 1 1 d . . .
H26A H 0.1450 0.7989 1.2252 0.040 Uiso 1 1 calc R . .
C27 C 0.2064(2) 0.6531(2) 1.20375(16) 0.0368(5) Uani 1 1 d . . .
H27A H 0.1858 0.6155 1.2675 0.044 Uiso 1 1 calc R . .
C28 C 0.2595(2) 0.5999(2) 1.13590(17) 0.0383(5) Uani 1 1 d . . .
H28A H 0.2744 0.5250 1.1528 0.046 Uiso 1 1 calc R . .
C29 C 0.2917(2) 0.65477(19) 1.04290(15) 0.0317(5) Uani 1 1 d . . .
H29A H 0.3290 0.6171 0.9966 0.038 Uiso 1 1 calc R . .
C30 C 0.45936(19) 0.52694(17) 0.69089(14) 0.0238(4) Uani 1 1 d . . .
C31 C 0.4810(2) 0.4170(2) 0.71407(17) 0.0365(5) Uani 1 1 d . . .
H31A H 0.4358 0.3744 0.7725 0.044 Uiso 1 1 calc R . .
C32 C 0.5683(3) 0.3700(2) 0.65178(19) 0.0479(7) Uani 1 1 d . . .
H32A H 0.5831 0.2950 0.6678 0.057 Uiso 1 1 calc R . .
C33 C 0.6345(3) 0.4312(2) 0.5664(2) 0.0450(6) Uani 1 1 d . . .
H33A H 0.6956 0.3985 0.5245 0.054 Uiso 1 1 calc R . .
C34 C 0.6114(2) 0.5401(2) 0.54232(18) 0.0412(6) Uani 1 1 d . . .
H34A H 0.6550 0.5822 0.4831 0.049 Uiso 1 1 calc R . .
C35 C 0.5247(2) 0.58793(19) 0.60459(16) 0.0321(5) Uani 1 1 d . . .
H35A H 0.5099 0.6629 0.5882 0.039 Uiso 1 1 calc R . .
C36 C 0.21201(19) 0.61053(16) 0.73074(13) 0.0223(4) Uani 1 1 d . . .
C37 C 0.1280(2) 0.69252(17) 0.74779(15) 0.0271(4) Uani 1 1 d . . .
H37A H 0.1472 0.7462 0.7715 0.032 Uiso 1 1 calc R . .
C38 C 0.0160(2) 0.69719(19) 0.73061(16) 0.0322(5) Uani 1 1 d . . .
H38A H -0.0410 0.7540 0.7425 0.039 Uiso 1 1 calc R . .
C39 C -0.0128(2) 0.6198(2) 0.69636(17) 0.0359(5) Uani 1 1 d . . .
H39A H -0.0909 0.6213 0.6871 0.043 Uiso 1 1 calc R . .
C40 C 0.0728(3) 0.5398(2) 0.6756(2) 0.0423(6) Uani 1 1 d . . .
H40A H 0.0544 0.4878 0.6498 0.051 Uiso 1 1 calc R . .
C41 C 0.1846(2) 0.53518(19) 0.69215(18) 0.0341(5) Uani 1 1 d . . .
H41A H 0.2431 0.4804 0.6772 0.041 Uiso 1 1 calc R . .
C42 C 0.30582(19) 0.49639(16) 0.87852(14) 0.0218(4) Uani 1 1 d . . .
C43 C 0.1859(2) 0.46630(18) 0.92549(15) 0.0278(4) Uani 1 1 d . . .
H43A H 0.1227 0.4951 0.8979 0.033 Uiso 1 1 calc R . .
C44 C 0.1572(2) 0.3947(2) 1.01215(16) 0.0343(5) Uani 1 1 d . . .
H44A H 0.0743 0.3758 1.0440 0.041 Uiso 1 1 calc R . .
C45 C 0.2481(2) 0.35042(19) 1.05266(16) 0.0335(5) Uani 1 1 d . . .
H45A H 0.2281 0.3005 1.1118 0.040 Uiso 1 1 calc R . .
C46 C 0.3682(2) 0.37932(19) 1.00658(16) 0.0310(5) Uani 1 1 d . . .
H46A H 0.4312 0.3493 1.0340 0.037 Uiso 1 1 calc R . .
C47 C 0.3970(2) 0.45214(18) 0.92036(15) 0.0269(4) Uani 1 1 d . . .
H47A H 0.4797 0.4722 0.8893 0.032 Uiso 1 1 calc R . .
C7 C 0.8577(3) 0.7426(2) 0.20984(17) 0.0435(6) Uani 1 1 d . . .
H7A H 0.9142 0.7141 0.1598 0.065 Uiso 1 1 calc R . .
H7B H 0.8510 0.8205 0.1884 0.065 Uiso 1 1 calc R . .
H7C H 0.7766 0.7122 0.2274 0.065 Uiso 1 1 calc R . .

loop_
_atom_site_aniso_label
_atom_site_aniso_U_11
_atom_site_aniso_U_22
_atom_site_aniso_U_33
_atom_site_aniso_U_23
_atom_site_aniso_U_13
_atom_site_aniso_U_12
O1 0.0367(9) 0.0392(9) 0.0249(8) -0.0128(7) -0.0013(7) -0.0005(7)
Cu1 0.01870(15) 0.01978(15) 0.01820(16) -0.00420(11) -0.00081(11) -0.00187(10)
P1 0.0149(2) 0.0241(3) 0.0155(2) -0.00101(19) -0.00373(19) -0.00019(19)
P2 0.0174(3) 0.0196(3) 0.0179(2) -0.00503(19) -0.00097(19) -0.00237(18)
P3 0.0196(3) 0.0178(2) 0.0189(3) -0.00326(19) -0.00303(19) -0.00103(18)
S1 0.0157(2) 0.0268(3) 0.0211(3) 0.0014(2) -0.00431(19) 0.00108(18)
S2 0.0202(3) 0.0290(3) 0.0176(2) 0.0022(2) -0.00553(19) 0.00260(19)
S3 0.0216(3) 0.0317(3) 0.0215(3) -0.0049(2) -0.0085(2) -0.0026(2)
C1 0.0187(9) 0.0232(10) 0.0176(9) -0.0011(7) -0.0033(7) -0.0029(7)
C2 0.0210(10) 0.0300(11) 0.0216(10) -0.0012(8) -0.0070(8) 0.0000(8)
C3 0.0280(11) 0.0339(12) 0.0194(10) -0.0026(8) -0.0073(8) -0.0021(9)
C4 0.0265(11) 0.0252(10) 0.0203(10) -0.0050(8) 0.0014(8) -0.0069(8)
C5 0.0209(10) 0.0308(11) 0.0310(11) -0.0085(9) -0.0045(8) 0.0019(8)
C6 0.0209(10) 0.0322(11) 0.0234(10) -0.0034(8) -0.0082(8) 0.0005(8)
C8 0.0325(12) 0.0251(11) 0.0307(11) -0.0043(9) -0.0125(9) -0.0048(9)
C9 0.0461(16) 0.0248(13) 0.105(3) -0.0015(14) -0.0401(18) -0.0011(11)
C10 0.0473(16) 0.0349(13) 0.0650(18) -0.0045(12) -0.0299(14) -0.0128(12)
C11 0.103(3) 0.0400(16) 0.0309(14) 0.0012(12) -0.0045(16) -0.0148(17)
C12 0.0188(9) 0.0225(10) 0.0246(10) -0.0107(8) -0.0018(8) -0.0017(7)
C13 0.0228(10) 0.0331(12) 0.0244(10) -0.0080(9) -0.0010(8) -0.0047(8)
C14 0.0189(10) 0.0392(13) 0.0391(13) -0.0173(10) -0.0012(9) -0.0034(9)
C15 0.0241(11) 0.0345(12) 0.0458(14) -0.0202(11) -0.0133(10) 0.0064(9)
C16 0.0331(12) 0.0277(11) 0.0334(12) -0.0098(9) -0.0131(10) 0.0070(9)
C17 0.0229(10) 0.0258(10) 0.0278(11) -0.0064(8) -0.0036(8) -0.0001(8)
C18 0.0223(10) 0.0226(10) 0.0181(9) -0.0044(8) -0.0036(7) -0.0033(7)
C19 0.0211(10) 0.0261(11) 0.0345(11) -0.0113(9) -0.0043(8) -0.0017(8)
C20 0.0291(11) 0.0287(11) 0.0366(12) -0.0137(9) -0.0065(9) -0.0022(9)
C21 0.0316(12) 0.0301(11) 0.0340(12) -0.0112(9) -0.0039(9) -0.0099(9)
C22 0.0216(11) 0.0387(13) 0.0407(13) -0.0161(11) -0.0023(9) -0.0085(9)
C23 0.0235(10) 0.0268(11) 0.0293(11) -0.0117(9) -0.0028(8) -0.0033(8)
C24 0.0200(10) 0.0262(10) 0.0194(9) -0.0053(8) -0.0026(7) -0.0042(8)
C25 0.0310(11) 0.0291(11) 0.0243(10) -0.0095(9) -0.0017(9) -0.0079(9)
C26 0.0321(12) 0.0441(14) 0.0218(10) -0.0123(10) 0.0011(9) -0.0109(10)
C27 0.0353(13) 0.0491(15) 0.0188(10) -0.0009(10) -0.0020(9) -0.0097(11)
C28 0.0430(14) 0.0308(12) 0.0306(12) 0.0018(10) -0.0049(10) -0.0004(10)
C29 0.0360(13) 0.0293(12) 0.0238(11) -0.0061(9) -0.0015(9) -0.0001(9)
C30 0.0226(10) 0.0234(10) 0.0251(10) -0.0075(8) -0.0057(8) 0.0002(8)
C31 0.0442(14) 0.0277(12) 0.0309(12) -0.0068(10) -0.0048(10) 0.0055(10)
C32 0.0621(19) 0.0371(15) 0.0410(15) -0.0149(12) -0.0134(13) 0.0198(13)
C33 0.0373(14) 0.0502(16) 0.0449(15) -0.0264(13) 0.0006(11) 0.0087(12)
C34 0.0371(14) 0.0422(14) 0.0364(13) -0.0171(11) 0.0095(11) -0.0104(11)
C35 0.0336(12) 0.0282(11) 0.0298(11) -0.0104(9) 0.0019(9) -0.0071(9)
C36 0.0240(10) 0.0207(9) 0.0186(9) -0.0002(7) -0.0050(8) -0.0019(7)
C37 0.0304(11) 0.0235(10) 0.0248(10) -0.0047(8) -0.0067(8) 0.0020(8)
C38 0.0302(12) 0.0303(12) 0.0299(11) -0.0016(9) -0.0084(9) 0.0073(9)
C39 0.0301(12) 0.0351(13) 0.0394(13) 0.0028(10) -0.0167(10) -0.0011(10)
C40 0.0444(15) 0.0345(13) 0.0607(17) -0.0166(12) -0.0301(13) 0.0015(11)
C41 0.0347(12) 0.0269(11) 0.0479(14) -0.0144(10) -0.0201(11) 0.0055(9)
C42 0.0234(10) 0.0209(9) 0.0202(9) -0.0046(8) -0.0056(8) -0.0014(7)
C43 0.0258(11) 0.0308(11) 0.0239(10) -0.0015(9) -0.0075(8) -0.0031(8)
C44 0.0300(12) 0.0355(13) 0.0287(11) 0.0035(10) -0.0035(9) -0.0105(9)
C45 0.0420(13) 0.0293(12) 0.0245(11) 0.0021(9) -0.0093(10) -0.0053(10)
C46 0.0365(12) 0.0286(11) 0.0297(11) -0.0045(9) -0.0159(10) 0.0025(9)
C47 0.0264(11) 0.0282(11) 0.0259(10) -0.0069(9) -0.0083(8) 0.0012(8)
C7 0.0565(17) 0.0466(15) 0.0269(12) -0.0140(11) -0.0072(11) -0.0024(12)

loop_
_atom_type_symbol
_atom_type_description
_atom_type_scat_dispersion_real
_atom_type_scat_dispersion_imag
_atom_type_scat_source
C C 0.0033 0.0016 'International Tables Vol C Tables 4.2.6.8 and 6.1.1.4'
H H 0.0000 0.0000 'International Tables Vol C Tables 4.2.6.8 and 6.1.1.4'
P P 0.1023 0.0942 'International Tables Vol C Tables 4.2.6.8 and 6.1.1.4'
S S 0.1246 0.1234 'International Tables Vol C Tables 4.2.6.8 and 6.1.1.4'
Cu Cu 0.3201 1.2651 'International Tables Vol C Tables 4.2.6.8 and 6.1.1.4'
O O 0.0106 0.0060 'International Tables Vol C Tables 4.2.6.8 and 6.1.1.4'

loop_
_geom_angle_atom_site_label_1
_geom_angle_atom_site_label_2
_geom_angle_atom_site_label_3
_geom_angle
_geom_angle_site_symmetry_1
_geom_angle_site_symmetry_3
_geom_angle_publ_flag
C4 O1 C7 117.94(19) . . ?
P3 Cu1 P2 122.69(2) . . ?
P3 Cu1 S1 115.14(2) . . ?
P2 Cu1 S1 102.08(2) . . ?
P3 Cu1 S2 105.41(2) . . ?
P2 Cu1 S2 120.83(2) . . ?
S1 Cu1 S2 84.288(18) . . ?
C1 P1 S1 109.65(7) . . ?
C1 P1 S2 111.73(7) . . ?
S1 P1 S2 111.79(3) . . ?
C1 P1 S3 105.32(7) . . ?
S1 P1 S3 117.09(3) . . ?
S2 P1 S3 100.89(3) . . ?
C24 P2 C18 103.24(9) . . ?
C24 P2 C12 103.10(9) . . ?
C18 P2 C12 102.69(9) . . ?
C24 P2 Cu1 121.37(7) . . ?
C18 P2 Cu1 115.57(7) . . ?
C12 P2 Cu1 108.72(6) . . ?
C30 P3 C36 103.76(9) . . ?
C30 P3 C42 103.19(10) . . ?
C36 P3 C42 102.17(9) . . ?
C30 P3 Cu1 115.41(7) . . ?
C36 P3 Cu1 118.65(7) . . ?
C42 P3 Cu1 111.76(6) . . ?
P1 S1 Cu1 82.20(2) . . ?
P1 S2 Cu1 81.70(2) . . ?
C8 S3 P1 110.78(7) . . ?
C2 C1 C6 118.87(18) . . ?
C2 C1 P1 121.69(16) . . ?
C6 C1 P1 119.44(15) . . ?
C1 C2 C3 121.3(2) . . ?
C4 C3 C2 119.26(19) . . ?
O1 C4 C3 125.4(2) . . ?
O1 C4 C5 114.7(2) . . ?
C3 C4 C5 119.91(19) . . ?
C6 C5 C4 120.4(2) . . ?
C5 C6 C1 120.26(19) . . ?
C9 C8 C11 111.2(3) . . ?
C9 C8 C10 109.8(2) . . ?
C11 C8 C10 109.9(2) . . ?
C9 C8 S3 111.36(18) . . ?
C11 C8 S3 111.40(18) . . ?
C10 C8 S3 102.98(16) . . ?
C17 C12 C13 118.86(19) . . ?
C17 C12 P2 118.23(15) . . ?
C13 C12 P2 122.58(17) . . ?
C14 C13 C12 120.1(2) . . ?
C15 C14 C13 120.7(2) . . ?
C14 C15 C16 119.7(2) . . ?
C17 C16 C15 119.6(2) . . ?
C16 C17 C12 121.1(2) . . ?
C23 C18 C19 119.08(19) . . ?
C23 C18 P2 117.60(16) . . ?
C19 C18 P2 123.30(16) . . ?
C20 C19 C18 120.3(2) . . ?
C21 C20 C19 120.5(2) . . ?
C20 C21 C22 119.3(2) . . ?
C21 C22 C23 120.5(2) . . ?
C18 C23 C22 120.3(2) . . ?
C29 C24 C25 118.54(19) . . ?
C29 C24 P2 119.00(16) . . ?
C25 C24 P2 122.46(17) . . ?
C26 C25 C24 120.3(2) . . ?
C25 C26 C27 120.6(2) . . ?
C28 C27 C26 119.4(2) . . ?
C27 C28 C29 120.5(2) . . ?
C24 C29 C28 120.7(2) . . ?
C35 C30 C31 119.4(2) . . ?
C35 C30 P3 116.93(16) . . ?
C31 C30 P3 123.63(17) . . ?
C32 C31 C30 119.8(2) . . ?
C31 C32 C33 120.7(3) . . ?
C32 C33 C34 119.7(2) . . ?
C33 C34 C35 120.0(2) . . ?
C34 C35 C30 120.4(2) . . ?
C37 C36 C41 118.9(2) . . ?
C37 C36 P3 118.99(16) . . ?
C41 C36 P3 121.90(16) . . ?
C36 C37 C38 120.6(2) . . ?
C39 C38 C37 120.2(2) . . ?
C38 C39 C40 119.5(2) . . ?
C41 C40 C39 120.4(2) . . ?
C40 C41 C36 120.3(2) . . ?
C43 C42 C47 118.4(2) . . ?
C43 C42 P3 123.16(16) . . ?
C47 C42 P3 118.28(16) . . ?
C44 C43 C42 120.7(2) . . ?
C45 C44 C43 120.5(2) . . ?
C46 C45 C44 119.5(2) . . ?
C45 C46 C47 120.1(2) . . ?
C46 C47 C42 120.8(2) . . ?

loop_
_geom_bond_atom_site_label_1
_geom_bond_atom_site_label_2
_geom_bond_distance
_geom_bond_site_symmetry_2
_geom_bond_publ_flag
O1 C4 1.361(2) . ?
O1 C7 1.419(3) . ?
Cu1 P3 2.2659(5) . ?
Cu1 P2 2.2698(5) . ?
Cu1 S1 2.4538(5) . ?
Cu1 S2 2.4675(6) . ?
P1 C1 1.810(2) . ?
P1 S1 1.9903(7) . ?
P1 S2 1.9978(7) . ?
P1 S3 2.1033(7) . ?
P2 C24 1.822(2) . ?
P2 C18 1.825(2) . ?
P2 C12 1.830(2) . ?
P3 C30 1.822(2) . ?
P3 C36 1.824(2) . ?
P3 C42 1.825(2) . ?
S3 C8 1.863(2) . ?
C1 C2 1.382(3) . ?
C1 C6 1.397(3) . ?
C2 C3 1.389(3) . ?
C3 C4 1.384(3) . ?
C4 C5 1.392(3) . ?
C5 C6 1.373(3) . ?
C8 C9 1.490(4) . ?
C8 C11 1.522(4) . ?
C8 C10 1.523(3) . ?
C12 C17 1.389(3) . ?
C12 C13 1.393(3) . ?
C13 C14 1.386(3) . ?
C14 C15 1.380(4) . ?
C15 C16 1.389(3) . ?
C16 C17 1.387(3) . ?
C18 C23 1.385(3) . ?
C18 C19 1.391(3) . ?
C19 C20 1.388(3) . ?
C20 C21 1.379(3) . ?
C21 C22 1.385(3) . ?
C22 C23 1.388(3) . ?
C24 C29 1.385(3) . ?
C24 C25 1.396(3) . ?
C25 C26 1.382(3) . ?
C26 C27 1.383(4) . ?
C27 C28 1.373(4) . ?
C28 C29 1.386(3) . ?
C30 C35 1.389(3) . ?
C30 C31 1.392(3) . ?
C31 C32 1.382(4) . ?
C32 C33 1.383(4) . ?
C33 C34 1.384(4) . ?
C34 C35 1.384(3) . ?
C36 C37 1.382(3) . ?
C36 C41 1.393(3) . ?
C37 C38 1.387(3) . ?
C38 C39 1.377(4) . ?
C39 C40 1.384(4) . ?
C40 C41 1.381(3) . ?
C42 C43 1.385(3) . ?
C42 C47 1.396(3) . ?
C43 C44 1.384(3) . ?
C44 C45 1.382(3) . ?
C45 C46 1.381(3) . ?
C46 C47 1.386(3) . ?
